data_7715616
loop_
_publ_author_name
'Inage, Kota'
'Wang, Mengfei'
'Hasegawa, Yasuchika'
'Kitagawa, Yuichi'

_publ_section_title
;
 Effective photosensitized emission of a Tb(III) complex using a
 &#x3b2;-diketonate photosensitizer and an oxygen barrier system in a
 thermally populated triplet state.
;
_journal_issue 20
_journal_name_full 'Dalton transactions (Cambridge, England : 2003)'
_journal_page_first 8555
_journal_page_last 8562
_journal_paper_doi 10.1039/d4dt00286e
_journal_volume 53
_journal_year 2024
_chemical_formula_moiety 'C51 H69 F18 Gd O8 P2'
_chemical_formula_sum 'C51 H69 F18 Gd O8 P2'
_chemical_formula_weight 1371.25
_space_group_crystal_system orthorhombic
_space_group_IT_number 29
_space_group_name_Hall 'P 2c -2ac'
_space_group_name_H-M_alt 'P c a 21'
_atom_sites_solution_hydrogens geom
_atom_sites_solution_primary dual
_audit_creation_date 2023-11-09
_audit_creation_method
;
Olex2 1.3
(compiled 2020.11.12 svn.r5f609507 for OlexSys, GUI svn.r6408)
;
_audit_update_record
;
2024-01-11 deposited with the CCDC.	2024-03-21 downloaded from the CCDC.
;
_cell_angle_alpha 90
_cell_angle_beta 90
_cell_angle_gamma 90
_cell_formula_units_Z 4
_cell_length_a 17.8798(6)
_cell_length_b 18.7861(6)
_cell_length_c 17.3285(5)
_cell_measurement_reflns_used 10960
_cell_measurement_temperature 123.15
_cell_measurement_theta_max 30.5270
_cell_measurement_theta_min 2.5560
_cell_volume 5820.5(3)
_computing_cell_refinement 'CrysAlisPro 1.171.40.45a (Rigaku OD, 2019)'
_computing_data_collection 'CrysAlisPro 1.171.40.45a (Rigaku OD, 2019)'
_computing_data_reduction 'CrysAlisPro 1.171.40.45a (Rigaku OD, 2019)'
_computing_molecular_graphics 'Olex2 1.3 (Dolomanov et al., 2009)'
_computing_publication_material 'Olex2 1.3 (Dolomanov et al., 2009)'
_computing_structure_refinement 'SHELXL 2018/3 (Sheldrick, 2015)'
_computing_structure_solution 'SHELXT 2018/2 (Sheldrick, 2018)'
_diffrn_ambient_temperature 123.15
_diffrn_detector 'CCD plate'
_diffrn_detector_area_resol_mean 10.0000
_diffrn_measured_fraction_theta_full 1.000
_diffrn_measured_fraction_theta_max 0.999
_diffrn_measurement_details
;
List of Runs (angles in degrees, time in seconds):

  # Type    Start    End  Width  t~exp~   \w     \q     \k     \f   Frames
#--------------------------------------------------------------------------
  1  \w    -62.00  59.00   0.50   37.63    --    5.00   0.00-180.00  242
  2  \w    -96.00 -71.00   0.50   37.63    --   -6.40  46.00 -90.00   50
;
_diffrn_measurement_device 'four-circle diffractometer'
_diffrn_measurement_device_type 'XtaLAB AFC11 (RCD3): quarter-chi single'
_diffrn_measurement_method '\w scans'
_diffrn_orient_matrix_type 'CrysAlisPro convention (1999,Acta A55,543-557)'
_diffrn_orient_matrix_UB_11 0.0228641000
_diffrn_orient_matrix_UB_12 -0.0207182000
_diffrn_orient_matrix_UB_13 -0.0248978000
_diffrn_orient_matrix_UB_21 0.0040431000
_diffrn_orient_matrix_UB_22 0.0296219000
_diffrn_orient_matrix_UB_23 -0.0251088000
_diffrn_orient_matrix_UB_31 0.0321270000
_diffrn_orient_matrix_UB_32 0.0109974000
_diffrn_orient_matrix_UB_33 0.0206245000
_diffrn_radiation_monochromator mirror
_diffrn_radiation_probe x-ray
_diffrn_radiation_type 'Mo K\a'
_diffrn_radiation_wavelength 0.71073
_diffrn_reflns_av_R_equivalents 0.0405
_diffrn_reflns_av_unetI/netI 0.0426
_diffrn_reflns_Laue_measured_fraction_full 1.000
_diffrn_reflns_Laue_measured_fraction_max 0.999
_diffrn_reflns_limit_h_max 22
_diffrn_reflns_limit_h_min -20
_diffrn_reflns_limit_k_max 19
_diffrn_reflns_limit_k_min -23
_diffrn_reflns_limit_l_max 21
_diffrn_reflns_limit_l_min -20
_diffrn_reflns_number 25114
_diffrn_reflns_point_group_measured_fraction_full 0.961
_diffrn_reflns_point_group_measured_fraction_max 0.943
_diffrn_reflns_theta_full 25.242
_diffrn_reflns_theta_max 26.372
_diffrn_reflns_theta_min 1.572
_diffrn_source 'Rotating-anode X-ray tube (dual wavelength)'
_diffrn_source_type 'Rigaku (Mo) X-ray DW Source'
_exptl_absorpt_coefficient_mu 1.301
_exptl_absorpt_correction_T_max 1.00000
_exptl_absorpt_correction_T_min 0.46533
_exptl_absorpt_correction_type multi-scan
_exptl_absorpt_process_details
;
CrysAlisPro 1.171.40.45a (Rigaku Oxford Diffraction, 2019)
Empirical absorption correction using spherical harmonics,
 implemented in SCALE3 ABSPACK scaling algorithm.
;
_exptl_crystal_colour colourless
_exptl_crystal_colour_primary colourless
_exptl_crystal_density_diffrn 1.565
_exptl_crystal_description block
_exptl_crystal_F_000 2780
_exptl_crystal_size_max 0.178
_exptl_crystal_size_mid 0.164
_exptl_crystal_size_min 0.048
_refine_diff_density_max 2.455
_refine_diff_density_min -1.499
_refine_diff_density_rms 0.101
_refine_ls_abs_structure_details
;
 Flack x determined using 4225 quotients [(I+)-(I-)]/[(I+)+(I-)]
 (Parsons, Flack and Wagner, Acta Cryst. B69 (2013) 249-259).
;
_refine_ls_abs_structure_Flack 0.475(7)
_refine_ls_extinction_method none
_refine_ls_goodness_of_fit_ref 1.036
_refine_ls_hydrogen_treatment constr
_refine_ls_matrix_type full
_refine_ls_number_parameters 721
_refine_ls_number_reflns 11208
_refine_ls_number_restraints 1
_refine_ls_restrained_S_all 1.035
_refine_ls_R_factor_all 0.0526
_refine_ls_R_factor_gt 0.0480
_refine_ls_shift/su_max 0.000
_refine_ls_shift/su_mean 0.000
_refine_ls_structure_factor_coef Fsqd
_refine_ls_weighting_details 'w=1/[\s^2^(Fo^2^)+(0.0902P)^2^+5.8201P] where P=(Fo^2^+2Fc^2^)/3'
_refine_ls_weighting_scheme calc
_refine_ls_wR_factor_gt 0.1291
_refine_ls_wR_factor_ref 0.1326
_reflns_Friedel_coverage 0.822
_reflns_Friedel_fraction_full 0.919
_reflns_Friedel_fraction_max 0.882
_reflns_number_gt 10201
_reflns_number_total 11208
_reflns_threshold_expression 'I > 2\s(I)'
_cod_data_source_file d4dt00286e2.cif
_cod_data_source_block ing_gd_hfa_tcpo_3
_cod_depositor_comments 'Adding full bibliography for 7715615--7715618.cif.'
_cod_database_code 7715616
_shelx_shelxl_version_number 2018/3
_chemical_oxdiff_formula 'Gd C H O F P'
_shelx_space_group_comment
;
The symmetry employed for this shelxl refinement is uniquely defined
by the following loop, which should always be used as a source of
symmetry information in preference to the above space-group names.
They are only intended as comments.
;
_reflns_odcompleteness_completeness 99.85
_reflns_odcompleteness_iscentric 1
_reflns_odcompleteness_theta 26.32
_olex2_refinement_description
;
1. Fixed Uiso
 At 1.2 times of:
  All C(H) groups, All C(H,H) groups
2.a Ternary CH refined with riding coordinates:
 C00T(H00T), C00Z(H00Z), C015(H015), C01A(H01K), C01G(H01V), C01H(H01W)
2.b Secondary CH2 refined with riding coordinates:
 C00I(H00A,H00B), C00L(H00C,H00D), C00N(H00E,H00F), C00Q(H00G,H00H), C010(H01A,
 H01B), C013(H01C,H01D), C016(H01E,H01F), C017(H01G,H01H), C019(H01I,H01J),
 C01B(H01L,H01M), C01C(H01N,H01O), C01D(H01P,H01Q), C01E(H01R,H01S), C01F(H01T,
 H01U), C01I(H01X,H01Y), C01J(H01Z,H), C01L(H1,HA), C01M(H2,HB), C01P(H3,HC),
 C01U(H5,HD), C01W(H6,HE), C01X(H7,HF), C021(H02A,H02B), C022(H02C,H02D),
 C023(H02E,H02F), C024(H02G,H02H), C025(H02I,H02J), C026(H02K,H02L), C027(H02M,
 H02N), C028(H02O,H02P)
2.c Aromatic/amide H refined with riding coordinates:
 C00V(H00V), C01K(H01), C01R(H4)
;
_olex2_submission_special_instructions 'No special instructions were received'
_oxdiff_exptl_absorpt_empirical_details
;
Empirical correction (ABSPACK) includes:
- Absorption correction using spherical harmonics
- Frame scaling
;
_oxdiff_exptl_absorpt_empirical_full_max 1.904
_oxdiff_exptl_absorpt_empirical_full_min 0.616

loop_
_space_group_symop_operation_xyz
'x, y, z'
'-x, -y, z+1/2'
'x+1/2, -y, z'
'-x+1/2, y, z+1/2'

loop_
_atom_site_label
_atom_site_type_symbol
_atom_site_fract_x
_atom_site_fract_y
_atom_site_fract_z
_atom_site_U_iso_or_equiv
_atom_site_adp_type
_atom_site_occupancy
_atom_site_site_symmetry_order
_atom_site_calc_flag
_atom_site_refinement_flags_posn
_atom_site_refinement_flags_adp
_atom_site_refinement_flags_occupancy
_atom_site_disorder_assembly
_atom_site_disorder_group
Gd01 Gd 0.45958(2) 0.24246(2) 0.53629(4) 0.02790(12) Uani 1 1 d . . . . .
P002 P 0.46776(10) 0.42545(11) 0.44771(11) 0.0264(4) Uani 1 1 d . . . . .
P003 P 0.58339(11) 0.14612(11) 0.40021(12) 0.0310(4) Uani 1 1 d . . . . .
O004 O 0.5460(3) 0.1997(3) 0.4515(3) 0.0338(12) Uani 1 1 d . . . . .
O005 O 0.5781(3) 0.2895(3) 0.5881(3) 0.0346(12) Uani 1 1 d . . . . .
F006 F 0.5523(4) 0.0163(4) 0.7424(5) 0.078(2) Uani 1 1 d . . . . .
O007 O 0.5252(3) 0.1520(3) 0.6103(3) 0.0395(13) Uani 1 1 d . . . . .
O008 O 0.4405(3) 0.2797(4) 0.6661(3) 0.0397(13) Uani 1 1 d . . . . .
O009 O 0.3897(3) 0.2042(3) 0.4242(3) 0.0386(13) Uani 1 1 d . . . . .
F00A F 0.7174(5) 0.2484(5) 0.6735(8) 0.096(4) Uani 1 1 d . . . . .
O00B O 0.3325(3) 0.2891(3) 0.5434(4) 0.0359(11) Uani 1 1 d . . . . .
O00C O 0.4699(3) 0.3512(3) 0.4802(3) 0.0308(11) Uani 1 1 d . . . . .
F00D F 0.2364(4) 0.1509(6) 0.3175(5) 0.109(4) Uani 1 1 d . . . . .
C00E C 0.6855(5) 0.3091(5) 0.6612(5) 0.042(2) Uani 1 1 d . . . . .
F00F F 0.6193(5) 0.0399(6) 0.6448(5) 0.098(3) Uani 1 1 d . . . . .
F00G F 0.2439(3) 0.1092(3) 0.6366(4) 0.0659(17) Uani 1 1 d . . . . .
O00H O 0.3757(3) 0.1501(3) 0.5767(4) 0.0412(13) Uani 1 1 d . . . . .
C00I C 0.6091(4) 0.4579(4) 0.5033(5) 0.0334(16) Uani 1 1 d . . . . .
H00A H 0.587322 0.492744 0.539816 0.040 Uiso 1 1 calc R U . . .
H00B H 0.607713 0.410423 0.528082 0.040 Uiso 1 1 calc R U . . .
F00J F 0.4041(5) 0.3648(5) 0.7982(5) 0.103(3) Uani 1 1 d . . . . .
F00K F 0.7144(4) 0.3378(5) 0.5992(4) 0.090(3) Uani 1 1 d . . . . .
C00L C 0.5982(4) 0.4072(4) 0.3689(4) 0.0304(16) Uani 1 1 d . . . . .
H00C H 0.596072 0.357365 0.387473 0.036 Uiso 1 1 calc R U . . .
H00D H 0.569675 0.409939 0.320001 0.036 Uiso 1 1 calc R U . . .
F00M F 0.2870(4) 0.0224(5) 0.5739(6) 0.101(3) Uani 1 1 d . . . . .
C00N C 0.4268(5) 0.4614(5) 0.5967(5) 0.0346(17) Uani 1 1 d . . . . .
H00E H 0.480175 0.462040 0.611965 0.042 Uiso 1 1 calc R U . . .
H00F H 0.408141 0.412020 0.602018 0.042 Uiso 1 1 calc R U . . .
F00O F 0.7041(4) 0.3499(6) 0.7190(5) 0.104(3) Uani 1 1 d . . . . .
F00P F 0.6094(5) 0.1147(4) 0.7371(6) 0.108(3) Uani 1 1 d . . . . .
C00Q C 0.4241(5) 0.4908(5) 0.3063(5) 0.043(2) Uani 1 1 d . . . . .
H00G H 0.396881 0.529911 0.332438 0.051 Uiso 1 1 calc R U . . .
H00H H 0.477035 0.505351 0.300500 0.051 Uiso 1 1 calc R U . . .
F00R F 0.2023(5) 0.3638(4) 0.5603(6) 0.108(3) Uani 1 1 d . . . . .
C00S C 0.5725(7) 0.0688(6) 0.6955(6) 0.054(3) Uani 1 1 d . . . . .
C00T C 0.4194(4) 0.4226(5) 0.3554(5) 0.0340(17) Uani 1 1 d . . . . .
H00T H 0.445707 0.385140 0.324684 0.041 Uiso 1 1 calc R U . . .
F00U F 0.3538(5) 0.1372(8) 0.2963(6) 0.140(5) Uani 1 1 d . . . . .
C00V C 0.5590(5) 0.3022(6) 0.7217(5) 0.044(2) Uani 1 1 d . . . . .
H00V H 0.584433 0.309767 0.769116 0.053 Uiso 1 1 calc R U . . .
F00W F 0.4850(5) 0.3081(8) 0.8588(4) 0.115(4) Uani 1 1 d . . . . .
F00X F 0.2022(5) 0.2761(5) 0.6302(5) 0.093(3) Uani 1 1 d . . . . .
C00Y C 0.6001(5) 0.2995(4) 0.6536(5) 0.0373(18) Uani 1 1 d . . . . .
C00Z C 0.5491(5) 0.1557(5) 0.3018(5) 0.0361(18) Uani 1 1 d . . . . .
H00Z H 0.501975 0.127075 0.299532 0.043 Uiso 1 1 calc R U . . .
C010 C 0.5260(6) 0.2319(5) 0.2836(6) 0.042(2) Uani 1 1 d . . . . .
H01A H 0.570423 0.263224 0.286280 0.050 Uiso 1 1 calc R U . . .
H01B H 0.489619 0.248458 0.322792 0.050 Uiso 1 1 calc R U . . .
F011 F 0.3908(7) 0.2555(5) 0.8114(6) 0.111(4) Uani 1 1 d . . . . .
F012 F 0.2944(4) 0.0247(5) 0.6967(5) 0.092(3) Uani 1 1 d . . . . .
C013 C 0.7249(4) 0.4290(5) 0.4278(5) 0.0368(18) Uani 1 1 d . . . . .
H01C H 0.728004 0.380319 0.449403 0.044 Uiso 1 1 calc R U . . .
H01D H 0.776308 0.445308 0.416136 0.044 Uiso 1 1 calc R U . . .
F014 F 0.1403(4) 0.2712(8) 0.5301(9) 0.167(7) Uani 1 1 d . . . . .
C015 C 0.5634(6) 0.0567(5) 0.4346(5) 0.0404(19) Uani 1 1 d . . . . .
H015 H 0.580800 0.055314 0.489487 0.049 Uiso 1 1 calc R U . . .
C016 C 0.6039(6) -0.0031(5) 0.3940(7) 0.054(2) Uani 1 1 d . . . . .
H01E H 0.658269 0.006895 0.393452 0.065 Uiso 1 1 calc R U . . .
H01F H 0.586455 -0.006191 0.339922 0.065 Uiso 1 1 calc R U . . .
C017 C 0.3898(6) 0.4772(6) 0.2271(5) 0.055(3) Uani 1 1 d . . . . .
H01G H 0.390261 0.521923 0.196811 0.066 Uiso 1 1 calc R U . . .
H01H H 0.420447 0.441677 0.199119 0.066 Uiso 1 1 calc R U . . .
C018 C 0.5059(6) 0.1031(5) 0.6535(5) 0.042(2) Uani 1 1 d . . . . .
C019 C 0.6898(5) 0.4781(5) 0.4862(5) 0.0422(19) Uani 1 1 d . . . . .
H01I H 0.691470 0.527511 0.466512 0.051 Uiso 1 1 calc R U . . .
H01J H 0.719124 0.476338 0.534662 0.051 Uiso 1 1 calc R U . . .
C01A C 0.5618(4) 0.4563(4) 0.4290(4) 0.0290(15) Uani 1 1 d . . . . .
H01K H 0.559231 0.505571 0.407374 0.035 Uiso 1 1 calc R U . . .
C01B C 0.5064(7) -0.0893(5) 0.4412(7) 0.062(3) Uani 1 1 d . . . . .
H01L H 0.485694 -0.097182 0.388917 0.075 Uiso 1 1 calc R U . . .
H01M H 0.498416 -0.133215 0.471688 0.075 Uiso 1 1 calc R U . . .
C01C C 0.4029(5) 0.5872(6) 0.6407(6) 0.048(2) Uani 1 1 d . . . . .
H01N H 0.455107 0.593877 0.658275 0.057 Uiso 1 1 calc R U . . .
H01O H 0.370182 0.617023 0.673564 0.057 Uiso 1 1 calc R U . . .
C01D C 0.7086(7) 0.2320(6) 0.3798(7) 0.049(3) Uani 1 1 d . . . . .
H01P H 0.690318 0.242880 0.327205 0.059 Uiso 1 1 calc R U . . .
H01Q H 0.685409 0.266462 0.415847 0.059 Uiso 1 1 calc R U . . .
C01E C 0.4410(5) 0.5644(4) 0.5026(5) 0.0371(17) Uani 1 1 d . . . . .
H01R H 0.495072 0.570297 0.513337 0.044 Uiso 1 1 calc R U . . .
H01S H 0.431634 0.579273 0.448717 0.044 Uiso 1 1 calc R U . . .
C01F C 0.3960(5) 0.6112(5) 0.5574(5) 0.048(2) Uani 1 1 d . . . . .
H01T H 0.413705 0.660960 0.552930 0.058 Uiso 1 1 calc R U . . .
H01U H 0.342712 0.610056 0.541931 0.058 Uiso 1 1 calc R U . . .
C01G C 0.4192(4) 0.4855(4) 0.5126(4) 0.0325(17) Uani 1 1 d . . . . .
H01V H 0.364871 0.482073 0.499469 0.039 Uiso 1 1 calc R U . . .
C01H C 0.6844(5) 0.1560(5) 0.4022(6) 0.044(2) Uani 1 1 d . . . . .
H01W H 0.706634 0.121865 0.364300 0.052 Uiso 1 1 calc R U . . .
C01I C 0.7138(7) 0.1384(7) 0.4812(9) 0.078(4) Uani 1 1 d . . . . .
H01X H 0.701269 0.088422 0.494124 0.094 Uiso 1 1 calc R U . . .
H01Y H 0.689731 0.169612 0.519975 0.094 Uiso 1 1 calc R U . . .
C01J C 0.5988(6) 0.1261(5) 0.2386(5) 0.050(2) Uani 1 1 d . . . . .
H01Z H 0.611337 0.075911 0.250227 0.060 Uiso 1 1 calc R U . . .
H H 0.646049 0.153581 0.236614 0.060 Uiso 1 1 calc R U . . .
C01K C 0.4354(6) 0.0769(5) 0.6660(6) 0.047(2) Uani 1 1 d . . . . .
H01 H 0.428097 0.041006 0.703826 0.056 Uiso 1 1 calc R U . . .
C01L C 0.3400(5) 0.3963(6) 0.3642(5) 0.044(2) Uani 1 1 d . . . . .
H1 H 0.310078 0.431698 0.393062 0.053 Uiso 1 1 calc R U . . .
HA H 0.339614 0.351050 0.393456 0.053 Uiso 1 1 calc R U . . .
C01M C 0.3816(5) 0.5113(5) 0.6499(5) 0.044(2) Uani 1 1 d . . . . .
H2 H 0.327697 0.505946 0.638335 0.052 Uiso 1 1 calc R U . . .
HB H 0.389662 0.496992 0.704240 0.052 Uiso 1 1 calc R U . . .
C01N C 0.3747(6) 0.1019(5) 0.6245(5) 0.046(2) Uani 1 1 d . . . . .
C01O C 0.3208(5) 0.1956(5) 0.4119(5) 0.044(2) Uani 1 1 d . . . . .
C01P C 0.6791(5) 0.4277(5) 0.3540(5) 0.0391(19) Uani 1 1 d . . . . .
H3 H 0.701576 0.393238 0.317529 0.047 Uiso 1 1 calc R U . . .
HC H 0.680667 0.475343 0.329638 0.047 Uiso 1 1 calc R U . . .
C01Q C 0.4404(7) 0.3036(8) 0.7988(6) 0.060(3) Uani 1 1 d . . . . .
C01R C 0.2615(5) 0.2229(5) 0.4526(5) 0.0420(19) Uani 1 1 d . . . . .
H4 H 0.211780 0.211612 0.437501 0.050 Uiso 1 1 calc R U . . .
C01S C 0.4817(6) 0.2942(5) 0.7221(5) 0.043(2) Uani 1 1 d . . . . .
F01T F 0.2998(8) 0.0769(7) 0.3717(8) 0.145(5) Uani 1 1 d . . . . .
C01U C 0.3102(6) 0.4502(7) 0.2338(5) 0.060(3) Uani 1 1 d . . . . .
H5 H 0.278320 0.488044 0.256211 0.072 Uiso 1 1 calc R U . . .
HD H 0.290743 0.439076 0.181651 0.072 Uiso 1 1 calc R U . . .
C01V C 0.3024(5) 0.1498(7) 0.3427(7) 0.065(3) Uani 1 1 d . . . . .
C01W C 0.4906(9) 0.2378(6) 0.2031(7) 0.063(3) Uani 1 1 d . . . . .
H6 H 0.441612 0.213256 0.203133 0.076 Uiso 1 1 calc R U . . .
HE H 0.481825 0.288569 0.190792 0.076 Uiso 1 1 calc R U . . .
C01X C 0.3057(5) 0.3846(7) 0.2837(6) 0.059(3) Uani 1 1 d . . . . .
H7 H 0.332318 0.345042 0.257697 0.070 Uiso 1 1 calc R U . . .
HF H 0.252654 0.370503 0.289489 0.070 Uiso 1 1 calc R U . . .
C01Y C 0.2739(6) 0.2673(5) 0.5163(5) 0.044(2) Uani 1 1 d . . . . .
C01Z C 0.2992(6) 0.0648(5) 0.6334(7) 0.053(2) Uani 1 1 d . . . . .
C020 C 0.2025(5) 0.2949(6) 0.5567(6) 0.053(3) Uani 1 1 d . . . . .
C021 C 0.5893(8) -0.0743(6) 0.4353(9) 0.073(4) Uani 1 1 d . . . . .
H02A H 0.613975 -0.113259 0.406436 0.088 Uiso 1 1 calc R U . . .
H02B H 0.611304 -0.072700 0.487722 0.088 Uiso 1 1 calc R U . . .
C022 C 0.5397(9) 0.2056(7) 0.1424(6) 0.076(4) Uani 1 1 d . . . . .
H02C H 0.513521 0.207297 0.092027 0.092 Uiso 1 1 calc R U . . .
H02D H 0.586094 0.233991 0.137779 0.092 Uiso 1 1 calc R U . . .
C023 C 0.5593(9) 0.1305(6) 0.1607(6) 0.068(3) Uani 1 1 d . . . . .
H02E H 0.592411 0.111266 0.119920 0.082 Uiso 1 1 calc R U . . .
H02F H 0.513261 0.101248 0.161985 0.082 Uiso 1 1 calc R U . . .
C024 C 0.7925(6) 0.2407(6) 0.3821(9) 0.065(4) Uani 1 1 d . . . . .
H02G H 0.815742 0.209495 0.342762 0.078 Uiso 1 1 calc R U . . .
H02H H 0.805797 0.290585 0.369675 0.078 Uiso 1 1 calc R U . . .
C025 C 0.4662(8) -0.0286(6) 0.4788(8) 0.067(3) Uani 1 1 d . . . . .
H02I H 0.483189 -0.024202 0.533003 0.081 Uiso 1 1 calc R U . . .
H02J H 0.411873 -0.038706 0.479385 0.081 Uiso 1 1 calc R U . . .
C026 C 0.8222(7) 0.2218(8) 0.4608(11) 0.084(4) Uani 1 1 d . . . . .
H02K H 0.877523 0.224646 0.460297 0.100 Uiso 1 1 calc R U . . .
H02L H 0.803443 0.256561 0.499084 0.100 Uiso 1 1 calc R U . . .
C027 C 0.4801(6) 0.0415(5) 0.4369(7) 0.050(2) Uani 1 1 d . . . . .
H02M H 0.460218 0.038593 0.383684 0.060 Uiso 1 1 calc R U . . .
H02N H 0.453824 0.080593 0.464015 0.060 Uiso 1 1 calc R U . . .
C028 C 0.7989(7) 0.1485(8) 0.4841(13) 0.107(6) Uani 1 1 d . . . . .
H02O H 0.816699 0.139077 0.537245 0.128 Uiso 1 1 calc R U . . .
H02P H 0.822876 0.113474 0.449402 0.128 Uiso 1 1 calc R U . . .

loop_
_atom_site_aniso_label
_atom_site_aniso_U_11
_atom_site_aniso_U_22
_atom_site_aniso_U_33
_atom_site_aniso_U_23
_atom_site_aniso_U_13
_atom_site_aniso_U_12
Gd01 0.03128(19) 0.02906(17) 0.02336(18) -0.0003(3) 0.0014(2) -0.00385(11)
P002 0.0266(8) 0.0293(10) 0.0232(9) -0.0007(7) 0.0002(7) 0.0002(7)
P003 0.0320(9) 0.0291(9) 0.0319(10) -0.0028(8) 0.0025(8) 0.0004(8)
O004 0.040(3) 0.035(3) 0.027(3) -0.002(2) -0.001(2) -0.002(2)
O005 0.038(3) 0.040(3) 0.026(3) 0.004(2) -0.003(2) -0.011(2)
F006 0.080(4) 0.075(5) 0.078(5) 0.041(4) -0.010(4) -0.007(4)
O007 0.045(3) 0.038(3) 0.036(3) 0.011(3) -0.008(3) -0.007(3)
O008 0.039(3) 0.049(4) 0.031(3) -0.004(3) 0.001(3) -0.007(3)
O009 0.034(3) 0.051(4) 0.032(3) -0.006(2) 0.002(2) -0.003(3)
F00A 0.048(4) 0.096(7) 0.146(11) 0.029(5) -0.010(5) 0.014(4)
O00B 0.036(3) 0.034(2) 0.038(3) -0.006(3) 0.002(3) -0.003(2)
O00C 0.029(3) 0.030(3) 0.033(3) -0.003(2) 0.003(2) 0.000(2)
F00D 0.052(4) 0.184(10) 0.091(6) -0.081(6) -0.019(4) 0.005(5)
C00E 0.040(4) 0.054(5) 0.033(4) 0.006(4) -0.005(4) 0.001(4)
F00F 0.090(5) 0.129(8) 0.074(5) 0.036(5) 0.004(4) 0.050(5)
F00G 0.047(3) 0.060(4) 0.091(5) 0.008(3) 0.016(3) -0.002(3)
O00H 0.047(3) 0.036(3) 0.040(3) 0.003(2) 0.002(3) -0.005(3)
C00I 0.031(4) 0.040(4) 0.029(4) -0.002(3) -0.002(3) -0.001(3)
F00J 0.118(7) 0.118(7) 0.074(5) -0.016(5) 0.036(5) 0.038(6)
F00K 0.045(3) 0.156(8) 0.071(5) 0.044(5) -0.010(3) -0.035(4)
C00L 0.027(4) 0.045(4) 0.019(3) -0.003(3) 0.003(3) 0.006(3)
F00M 0.081(5) 0.097(5) 0.126(7) -0.060(5) 0.041(5) -0.045(4)
C00N 0.042(4) 0.033(4) 0.029(4) -0.002(3) 0.002(3) 0.002(4)
F00O 0.067(4) 0.160(9) 0.086(5) -0.050(6) -0.012(4) -0.031(5)
F00P 0.120(7) 0.063(5) 0.141(8) 0.015(5) -0.085(6) -0.021(5)
C00Q 0.043(5) 0.054(5) 0.031(4) 0.007(4) 0.003(4) 0.012(4)
F00R 0.109(6) 0.065(5) 0.149(9) 0.011(5) 0.062(6) 0.036(4)
C00S 0.071(7) 0.043(5) 0.049(6) 0.008(4) -0.017(5) -0.002(5)
C00T 0.029(4) 0.043(4) 0.030(4) -0.002(3) 0.002(3) 0.002(3)
F00U 0.064(5) 0.258(14) 0.099(7) -0.120(8) 0.018(4) -0.041(6)
C00V 0.044(4) 0.062(6) 0.026(4) -0.001(4) -0.005(4) -0.007(4)
F00W 0.080(5) 0.236(14) 0.029(3) -0.020(5) 0.002(3) -0.008(7)
F00X 0.107(6) 0.097(6) 0.075(5) 0.009(5) 0.048(5) 0.024(5)
C00Y 0.048(5) 0.032(4) 0.032(4) 0.005(3) -0.006(4) -0.002(3)
C00Z 0.047(5) 0.032(4) 0.029(4) -0.002(3) 0.000(3) -0.009(3)
C010 0.051(5) 0.039(5) 0.035(5) 0.001(4) 0.001(4) -0.002(4)
F011 0.126(8) 0.145(9) 0.061(5) -0.024(5) 0.041(5) -0.070(6)
F012 0.065(4) 0.082(5) 0.128(7) 0.060(5) 0.016(4) -0.011(4)
C013 0.025(3) 0.044(5) 0.041(5) 0.005(3) 0.000(3) -0.004(3)
F014 0.033(3) 0.278(14) 0.190(12) -0.161(12) 0.005(6) 0.002(5)
C015 0.052(5) 0.030(4) 0.039(5) 0.000(3) 0.005(4) 0.003(4)
C016 0.054(5) 0.028(4) 0.081(7) 0.000(5) 0.006(5) 0.004(4)
C017 0.058(6) 0.079(7) 0.028(5) 0.005(4) 0.001(4) 0.028(5)
C018 0.061(6) 0.036(4) 0.030(4) -0.003(3) -0.002(4) 0.006(4)
C019 0.035(4) 0.047(5) 0.045(5) -0.002(4) 0.000(4) -0.005(4)
C01A 0.030(3) 0.029(4) 0.028(4) 0.000(3) 0.001(3) -0.001(3)
C01B 0.089(8) 0.032(5) 0.065(7) 0.004(5) 0.017(6) -0.007(5)
C01C 0.038(4) 0.062(6) 0.043(5) -0.021(4) 0.000(4) 0.006(4)
C01D 0.044(5) 0.040(5) 0.064(7) 0.004(5) 0.007(5) -0.004(4)
C01E 0.043(4) 0.032(4) 0.036(4) -0.003(3) 0.001(4) 0.006(3)
C01F 0.042(5) 0.045(5) 0.057(6) -0.011(4) -0.004(4) 0.008(4)
C01G 0.033(4) 0.033(4) 0.031(4) -0.006(3) 0.003(3) 0.002(3)
C01H 0.035(4) 0.033(4) 0.064(6) -0.011(4) 0.003(4) 0.000(3)
C01I 0.068(7) 0.053(6) 0.114(11) 0.010(7) -0.047(8) 0.003(5)
C01J 0.065(6) 0.040(5) 0.044(5) -0.009(4) 0.023(5) -0.007(4)
C01K 0.060(6) 0.038(5) 0.042(5) 0.010(4) 0.005(4) -0.006(4)
C01L 0.035(4) 0.068(6) 0.029(4) -0.006(4) -0.004(4) 0.001(4)
C01M 0.040(4) 0.065(6) 0.026(4) -0.009(4) 0.007(3) 0.004(4)
C01N 0.058(5) 0.038(5) 0.044(5) 0.001(4) 0.013(4) -0.003(4)
C01O 0.038(4) 0.056(5) 0.037(5) -0.010(4) 0.001(4) -0.005(4)
C01P 0.033(4) 0.051(5) 0.034(4) 0.004(4) 0.005(3) -0.001(4)
C01Q 0.053(5) 0.092(9) 0.037(5) -0.013(5) 0.005(5) -0.017(6)
C01R 0.033(4) 0.052(5) 0.041(5) -0.009(4) 0.002(4) -0.006(4)
C01S 0.057(5) 0.048(5) 0.025(4) -0.002(4) 0.006(4) 0.004(4)
F01T 0.179(12) 0.108(9) 0.149(10) -0.059(8) -0.035(9) -0.003(8)
C01U 0.046(5) 0.105(9) 0.029(5) -0.013(5) -0.010(4) 0.024(5)
C01V 0.027(4) 0.093(9) 0.075(8) -0.041(7) 0.000(5) -0.003(5)
C01W 0.098(10) 0.050(6) 0.042(6) 0.011(4) -0.019(6) -0.021(6)
C01X 0.036(5) 0.087(8) 0.053(6) -0.030(6) -0.015(4) 0.006(5)
C01Y 0.050(5) 0.045(5) 0.038(6) 0.003(3) 0.002(4) -0.001(4)
C01Z 0.047(5) 0.038(5) 0.074(7) 0.004(5) 0.017(5) -0.007(4)
C020 0.042(5) 0.057(6) 0.061(8) -0.015(4) 0.009(4) 0.002(4)
C021 0.091(9) 0.028(5) 0.100(10) 0.008(5) -0.005(8) 0.005(5)
C022 0.143(13) 0.057(7) 0.029(5) 0.001(5) 0.001(6) -0.032(7)
C023 0.113(10) 0.055(7) 0.037(5) -0.010(5) 0.015(6) -0.021(6)
C024 0.028(5) 0.063(7) 0.104(11) -0.023(6) 0.013(6) -0.008(4)
C025 0.100(9) 0.037(5) 0.065(7) 0.001(5) 0.030(6) -0.015(5)
C026 0.039(6) 0.072(8) 0.140(14) -0.008(9) -0.026(7) -0.001(6)
C027 0.054(5) 0.041(5) 0.056(6) 0.006(4) 0.016(5) -0.009(4)
C028 0.050(7) 0.079(10) 0.192(19) 0.001(11) -0.054(9) 0.005(6)

loop_
_atom_type_symbol
_atom_type_description
_atom_type_scat_dispersion_real
_atom_type_scat_dispersion_imag
_atom_type_scat_source
C C 0.0033 0.0016 'International Tables Vol C Tables 4.2.6.8 and 6.1.1.4'
H H 0.0000 0.0000 'International Tables Vol C Tables 4.2.6.8 and 6.1.1.4'
F F 0.0171 0.0103 'International Tables Vol C Tables 4.2.6.8 and 6.1.1.4'
Gd Gd -0.1653 3.9035 'International Tables Vol C Tables 4.2.6.8 and 6.1.1.4'
O O 0.0106 0.0060 'International Tables Vol C Tables 4.2.6.8 and 6.1.1.4'
P P 0.1023 0.0942 'International Tables Vol C Tables 4.2.6.8 and 6.1.1.4'

loop_
_exptl_crystal_face_index_h
_exptl_crystal_face_index_k
_exptl_crystal_face_index_l
_exptl_crystal_face_perp_dist
17 9 16 0.0590
17 -5 -17 0.0965
-19 4 15 0.0633
12 -18 14 0.0040
-16 -9 -17 0.0952
-3 -10 -22 0.0918
23 -1 -9 0.0979
-11 19 -13 0.0419
4 26 -4 0.0381

loop_
_geom_angle_atom_site_label_1
_geom_angle_atom_site_label_2
_geom_angle_atom_site_label_3
_geom_angle
_geom_angle_site_symmetry_1
_geom_angle_site_symmetry_3
_geom_angle_publ_flag
O004 Gd01 O005 77.20(19) . . ?
O004 Gd01 O007 76.5(2) . . ?
O004 Gd01 O008 144.1(2) . . ?
O004 Gd01 O009 74.22(19) . . ?
O004 Gd01 O00B 142.3(2) . . ?
O004 Gd01 O00H 110.9(2) . . ?
O007 Gd01 O005 69.1(2) . . ?
O007 Gd01 O00B 132.4(2) . . ?
O008 Gd01 O005 70.9(2) . . ?
O008 Gd01 O007 77.1(2) . . ?
O008 Gd01 O009 140.5(2) . . ?
O008 Gd01 O00B 73.3(2) . . ?
O008 Gd01 O00H 81.2(2) . . ?
O009 Gd01 O005 147.48(19) . . ?
O009 Gd01 O007 117.8(2) . . ?
O009 Gd01 O00B 70.5(2) . . ?
O00B Gd01 O005 130.81(19) . . ?
O00C Gd01 O004 89.2(2) . . ?
O00C Gd01 O005 76.33(19) . . ?
O00C Gd01 O007 144.68(19) . . ?
O00C Gd01 O008 98.7(2) . . ?
O00C Gd01 O009 88.0(2) . . ?
O00C Gd01 O00B 76.93(18) . . ?
O00C Gd01 O00H 145.8(2) . . ?
O00H Gd01 O005 133.7(2) . . ?
O00H Gd01 O007 69.0(2) . . ?
O00H Gd01 O009 72.3(2) . . ?
O00H Gd01 O00B 70.3(2) . . ?
O00C P002 C00T 108.3(4) . . ?
O00C P002 C01A 109.9(3) . . ?
O00C P002 C01G 110.9(3) . . ?
C01A P002 C00T 107.1(4) . . ?
C01A P002 C01G 110.9(4) . . ?
C01G P002 C00T 109.6(4) . . ?
O004 P003 C00Z 109.8(4) . . ?
O004 P003 C015 109.7(4) . . ?
O004 P003 C01H 111.3(4) . . ?
C015 P003 C00Z 109.4(4) . . ?
C01H P003 C00Z 110.0(4) . . ?
C01H P003 C015 106.5(4) . . ?
P003 O004 Gd01 157.1(4) . . ?
C00Y O005 Gd01 132.3(5) . . ?
C018 O007 Gd01 134.9(6) . . ?
C01S O008 Gd01 135.6(6) . . ?
C01O O009 Gd01 132.8(5) . . ?
C01Y O00B Gd01 131.2(6) . . ?
P002 O00C Gd01 173.0(3) . . ?
F00A C00E F00K 109.0(10) . . ?
F00A C00E F00O 106.1(10) . . ?
F00A C00E C00Y 110.3(8) . . ?
F00K C00E C00Y 111.7(7) . . ?
F00O C00E F00K 106.8(9) . . ?
F00O C00E C00Y 112.7(8) . . ?
C01N O00H Gd01 137.7(6) . . ?
H00A C00I H00B 108.0 . . ?
C019 C00I H00A 109.4 . . ?
C019 C00I H00B 109.4 . . ?
C019 C00I C01A 111.3(7) . . ?
C01A C00I H00A 109.4 . . ?
C01A C00I H00B 109.4 . . ?
H00C C00L H00D 108.0 . . ?
C01A C00L H00C 109.3 . . ?
C01A C00L H00D 109.3 . . ?
C01P C00L H00C 109.3 . . ?
C01P C00L H00D 109.3 . . ?
C01P C00L C01A 111.4(7) . . ?
H00E C00N H00F 108.2 . . ?
C01G C00N H00E 109.7 . . ?
C01G C00N H00F 109.7 . . ?
C01G C00N C01M 110.0(7) . . ?
C01M C00N H00E 109.7 . . ?
C01M C00N H00F 109.7 . . ?
H00G C00Q H00H 108.2 . . ?
C00T C00Q H00G 109.8 . . ?
C00T C00Q H00H 109.8 . . ?
C017 C00Q H00G 109.8 . . ?
C017 C00Q H00H 109.8 . . ?
C017 C00Q C00T 109.6(8) . . ?
F006 C00S C018 113.0(9) . . ?
F00F C00S F006 105.8(9) . . ?
F00F C00S C018 110.3(8) . . ?
F00P C00S F006 106.9(9) . . ?
F00P C00S F00F 108.5(11) . . ?
F00P C00S C018 112.2(9) . . ?
P002 C00T H00T 105.4 . . ?
C00Q C00T P002 115.8(6) . . ?
C00Q C00T H00T 105.4 . . ?
C01L C00T P002 111.6(6) . . ?
C01L C00T C00Q 112.3(7) . . ?
C01L C00T H00T 105.4 . . ?
C00Y C00V H00V 119.1 . . ?
C01S C00V H00V 119.1 . . ?
C01S C00V C00Y 121.7(8) . . ?
O005 C00Y C00E 114.6(8) . . ?
O005 C00Y C00V 128.8(8) . . ?
C00V C00Y C00E 116.5(7) . . ?
P003 C00Z H00Z 105.6 . . ?
C010 C00Z P003 112.2(6) . . ?
C010 C00Z H00Z 105.6 . . ?
C01J C00Z P003 116.3(7) . . ?
C01J C00Z H00Z 105.6 . . ?
C01J C00Z C010 110.7(8) . . ?
C00Z C010 H01A 109.3 . . ?
C00Z C010 H01B 109.3 . . ?
C00Z C010 C01W 111.6(8) . . ?
H01A C010 H01B 108.0 . . ?
C01W C010 H01A 109.3 . . ?
C01W C010 H01B 109.3 . . ?
H01C C013 H01D 108.1 . . ?
C019 C013 H01C 109.5 . . ?
C019 C013 H01D 109.5 . . ?
C019 C013 C01P 110.6(7) . . ?
C01P C013 H01C 109.5 . . ?
C01P C013 H01D 109.5 . . ?
P003 C015 H015 106.0 . . ?
C016 C015 P003 116.1(7) . . ?
C016 C015 H015 106.0 . . ?
C016 C015 C027 110.0(8) . . ?
C027 C015 P003 112.0(7) . . ?
C027 C015 H015 106.0 . . ?
C015 C016 H01E 109.6 . . ?
C015 C016 H01F 109.6 . . ?
C015 C016 C021 110.4(10) . . ?
H01E C016 H01F 108.1 . . ?
C021 C016 H01E 109.6 . . ?
C021 C016 H01F 109.6 . . ?
C00Q C017 H01G 109.4 . . ?
C00Q C017 H01H 109.4 . . ?
H01G C017 H01H 108.0 . . ?
C01U C017 C00Q 111.4(8) . . ?
C01U C017 H01G 109.4 . . ?
C01U C017 H01H 109.4 . . ?
O007 C018 C00S 112.5(9) . . ?
O007 C018 C01K 128.3(9) . . ?
C01K C018 C00S 119.2(9) . . ?
C00I C019 H01I 109.2 . . ?
C00I C019 H01J 109.2 . . ?
C013 C019 C00I 111.9(7) . . ?
C013 C019 H01I 109.2 . . ?
C013 C019 H01J 109.2 . . ?
H01I C019 H01J 107.9 . . ?
P002 C01A H01K 108.7 . . ?
C00I C01A P002 111.5(5) . . ?
C00I C01A H01K 108.7 . . ?
C00L C01A P002 108.8(5) . . ?
C00L C01A C00I 110.3(6) . . ?
C00L C01A H01K 108.7 . . ?
H01L C01B H01M 108.0 . . ?
C021 C01B H01L 109.4 . . ?
C021 C01B H01M 109.4 . . ?
C025 C01B H01L 109.4 . . ?
C025 C01B H01M 109.4 . . ?
C025 C01B C021 111.0(10) . . ?
H01N C01C H01O 108.0 . . ?
C01F C01C H01N 109.3 . . ?
C01F C01C H01O 109.3 . . ?
C01M C01C H01N 109.3 . . ?
C01M C01C H01O 109.3 . . ?
C01M C01C C01F 111.5(8) . . ?
H01P C01D H01Q 107.9 . . ?
C01H C01D H01P 109.2 . . ?
C01H C01D H01Q 109.2 . . ?
C024 C01D H01P 109.2 . . ?
C024 C01D H01Q 109.2 . . ?
C024 C01D C01H 111.9(9) . . ?
H01R C01E H01S 108.1 . . ?
C01F C01E H01R 109.5 . . ?
C01F C01E H01S 109.5 . . ?
C01F C01E C01G 110.6(7) . . ?
C01G C01E H01R 109.5 . . ?
C01G C01E H01S 109.5 . . ?
C01C C01F C01E 112.2(8) . . ?
C01C C01F H01T 109.2 . . ?
C01C C01F H01U 109.2 . . ?
C01E C01F H01T 109.2 . . ?
C01E C01F H01U 109.2 . . ?
H01T C01F H01U 107.9 . . ?
P002 C01G H01V 106.5 . . ?
C00N C01G P002 111.2(6) . . ?
C00N C01G C01E 111.6(7) . . ?
C00N C01G H01V 106.5 . . ?
C01E C01G P002 114.0(6) . . ?
C01E C01G H01V 106.5 . . ?
P003 C01H H01W 108.5 . . ?
C01D C01H P003 111.7(7) . . ?
C01D C01H H01W 108.5 . . ?
C01I C01H P003 110.0(8) . . ?
C01I C01H C01D 109.6(9) . . ?
C01I C01H H01W 108.5 . . ?
C01H C01I H01X 109.6 . . ?
C01H C01I H01Y 109.6 . . ?
C01H C01I C028 110.4(13) . . ?
H01X C01I H01Y 108.1 . . ?
C028 C01I H01X 109.6 . . ?
C028 C01I H01Y 109.6 . . ?
C00Z C01J H01Z 109.6 . . ?
C00Z C01J H 109.6 . . ?
C00Z C01J C023 110.4(9) . . ?
H01Z C01J H 108.1 . . ?
C023 C01J H01Z 109.6 . . ?
C023 C01J H 109.6 . . ?
C018 C01K H01 119.4 . . ?
C018 C01K C01N 121.2(8) . . ?
C01N C01K H01 119.4 . . ?
C00T C01L H1 109.8 . . ?
C00T C01L HA 109.8 . . ?
C00T C01L C01X 109.3(8) . . ?
H1 C01L HA 108.3 . . ?
C01X C01L H1 109.8 . . ?
C01X C01L HA 109.8 . . ?
C00N C01M H2 109.1 . . ?
C00N C01M HB 109.1 . . ?
C01C C01M C00N 112.7(7) . . ?
C01C C01M H2 109.1 . . ?
C01C C01M HB 109.1 . . ?
H2 C01M HB 107.8 . . ?
O00H C01N C01K 126.2(9) . . ?
O00H C01N C01Z 114.6(9) . . ?
C01K C01N C01Z 119.1(8) . . ?
O009 C01O C01R 128.3(8) . . ?
O009 C01O C01V 114.8(8) . . ?
C01R C01O C01V 116.9(8) . . ?
C00L C01P H3 109.2 . . ?
C00L C01P HC 109.2 . . ?
C013 C01P C00L 112.0(6) . . ?
C013 C01P H3 109.2 . . ?
C013 C01P HC 109.2 . . ?
H3 C01P HC 107.9 . . ?
F00J C01Q C01S 109.4(10) . . ?
F00W C01Q F00J 104.4(11) . . ?
F00W C01Q C01S 113.7(9) . . ?
F011 C01Q F00J 106.0(11) . . ?
F011 C01Q F00W 109.2(11) . . ?
F011 C01Q C01S 113.6(10) . . ?
C01O C01R H4 119.9 . . ?
C01O C01R C01Y 120.3(8) . . ?
C01Y C01R H4 119.9 . . ?
O008 C01S C00V 127.2(8) . . ?
O008 C01S C01Q 114.5(9) . . ?
C00V C01S C01Q 118.2(8) . . ?
C017 C01U H5 109.3 . . ?
C017 C01U HD 109.3 . . ?
H5 C01U HD 108.0 . . ?
C01X C01U C017 111.5(8) . . ?
C01X C01U H5 109.3 . . ?
C01X C01U HD 109.3 . . ?
F00D C01V C01O 118.0(9) . . ?
F00D C01V F01T 96.1(11) . . ?
F00U C01V F00D 118.2(11) . . ?
F00U C01V C01O 117.4(8) . . ?
F00U C01V F01T 93.8(12) . . ?
F01T C01V C01O 105.5(11) . . ?
C010 C01W H6 109.3 . . ?
C010 C01W HE 109.3 . . ?
H6 C01W HE 108.0 . . ?
C022 C01W C010 111.6(12) . . ?
C022 C01W H6 109.3 . . ?
C022 C01W HE 109.3 . . ?
C01L C01X H7 109.1 . . ?
C01L C01X HF 109.1 . . ?
C01U C01X C01L 112.4(9) . . ?
C01U C01X H7 109.1 . . ?
C01U C01X HF 109.1 . . ?
H7 C01X HF 107.9 . . ?
O00B C01Y C01R 129.9(9) . . ?
O00B C01Y C020 114.9(8) . . ?
C01R C01Y C020 115.2(8) . . ?
F00G C01Z F00M 107.2(10) . . ?
F00G C01Z F012 106.1(9) . . ?
F00G C01Z C01N 112.7(8) . . ?
F00M C01Z F012 106.9(9) . . ?
F00M C01Z C01N 110.1(8) . . ?
F012 C01Z C01N 113.5(9) . . ?
F00R C020 F00X 102.7(9) . . ?
F00R C020 C01Y 111.0(9) . . ?
F00X C020 C01Y 110.5(9) . . ?
F014 C020 F00R 111.2(11) . . ?
F014 C020 F00X 104.5(12) . . ?
F014 C020 C01Y 115.9(9) . . ?
C016 C021 H02A 109.4 . . ?
C016 C021 H02B 109.4 . . ?
C01B C021 C016 111.0(9) . . ?
C01B C021 H02A 109.4 . . ?
C01B C021 H02B 109.4 . . ?
H02A C021 H02B 108.0 . . ?
C01W C022 H02C 109.3 . . ?
C01W C022 H02D 109.3 . . ?
H02C C022 H02D 107.9 . . ?
C023 C022 C01W 111.8(9) . . ?
C023 C022 H02C 109.3 . . ?
C023 C022 H02D 109.3 . . ?
C01J C023 H02E 109.6 . . ?
C01J C023 H02F 109.6 . . ?
C022 C023 C01J 110.4(9) . . ?
C022 C023 H02E 109.6 . . ?
C022 C023 H02F 109.6 . . ?
H02E C023 H02F 108.1 . . ?
C01D C024 H02G 109.6 . . ?
C01D C024 H02H 109.6 . . ?
H02G C024 H02H 108.1 . . ?
C026 C024 C01D 110.4(11) . . ?
C026 C024 H02G 109.6 . . ?
C026 C024 H02H 109.6 . . ?
C01B C025 H02I 109.2 . . ?
C01B C025 H02J 109.2 . . ?
C01B C025 C027 111.9(9) . . ?
H02I C025 H02J 107.9 . . ?
C027 C025 H02I 109.2 . . ?
C027 C025 H02J 109.2 . . ?
C024 C026 H02K 109.4 . . ?
C024 C026 H02L 109.4 . . ?
H02K C026 H02L 108.0 . . ?
C028 C026 C024 111.3(12) . . ?
C028 C026 H02K 109.4 . . ?
C028 C026 H02L 109.4 . . ?
C015 C027 C025 109.5(9) . . ?
C015 C027 H02M 109.8 . . ?
C015 C027 H02N 109.8 . . ?
C025 C027 H02M 109.8 . . ?
C025 C027 H02N 109.8 . . ?
H02M C027 H02N 108.2 . . ?
C01I C028 H02O 109.1 . . ?
C01I C028 H02P 109.1 . . ?
C026 C028 C01I 112.5(11) . . ?
C026 C028 H02O 109.1 . . ?
C026 C028 H02P 109.1 . . ?
H02O C028 H02P 107.8 . . ?

loop_
_geom_bond_atom_site_label_1
_geom_bond_atom_site_label_2
_geom_bond_distance
_geom_bond_site_symmetry_2
_geom_bond_publ_flag
Gd01 O004 2.278(6) . ?
Gd01 O005 2.466(5) . ?
Gd01 O007 2.431(6) . ?
Gd01 O008 2.379(6) . ?
Gd01 O009 2.419(6) . ?
Gd01 O00B 2.439(5) . ?
Gd01 O00C 2.270(6) . ?
Gd01 O00H 2.398(6) . ?
P002 O00C 1.505(6) . ?
P002 C00T 1.819(8) . ?
P002 C01A 1.808(8) . ?
P002 C01G 1.814(8) . ?
P003 O004 1.500(6) . ?
P003 C00Z 1.820(9) . ?
P003 C015 1.818(9) . ?
P003 C01H 1.816(8) . ?
O005 C00Y 1.215(10) . ?
F006 C00S 1.328(12) . ?
O007 C018 1.234(11) . ?
O008 C01S 1.249(11) . ?
O009 C01O 1.260(11) . ?
F00A C00E 1.293(12) . ?
O00B C01Y 1.219(11) . ?
F00D C01V 1.258(12) . ?
C00E F00K 1.308(11) . ?
C00E F00O 1.304(12) . ?
C00E C00Y 1.543(12) . ?
F00F C00S 1.329(14) . ?
F00G C01Z 1.296(12) . ?
O00H C01N 1.227(11) . ?
C00I H00A 0.9900 . ?
C00I H00B 0.9900 . ?
C00I C019 1.522(11) . ?
C00I C01A 1.540(11) . ?
F00J C01Q 1.320(16) . ?
C00L H00C 0.9900 . ?
C00L H00D 0.9900 . ?
C00L C01A 1.536(10) . ?
C00L C01P 1.520(11) . ?
F00M C01Z 1.321(14) . ?
C00N H00E 0.9900 . ?
C00N H00F 0.9900 . ?
C00N C01G 1.532(12) . ?
C00N C01M 1.545(11) . ?
F00P C00S 1.303(13) . ?
C00Q H00G 0.9900 . ?
C00Q H00H 0.9900 . ?
C00Q C00T 1.541(12) . ?
C00Q C017 1.526(13) . ?
F00R C020 1.297(13) . ?
C00S C018 1.535(14) . ?
C00T H00T 1.0000 . ?
C00T C01L 1.510(12) . ?
F00U C01V 1.244(13) . ?
C00V H00V 0.9500 . ?
C00V C00Y 1.390(13) . ?
C00V C01S 1.390(13) . ?
F00W C01Q 1.314(13) . ?
F00X C020 1.321(14) . ?
C00Z H00Z 1.0000 . ?
C00Z C010 1.524(12) . ?
C00Z C01J 1.516(12) . ?
C010 H01A 0.9900 . ?
C010 H01B 0.9900 . ?
C010 C01W 1.535(15) . ?
F011 C01Q 1.284(14) . ?
F012 C01Z 1.334(13) . ?
C013 H01C 0.9900 . ?
C013 H01D 0.9900 . ?
C013 C019 1.506(12) . ?
C013 C01P 1.518(12) . ?
F014 C020 1.284(13) . ?
C015 H015 1.0000 . ?
C015 C016 1.509(13) . ?
C015 C027 1.518(14) . ?
C016 H01E 0.9900 . ?
C016 H01F 0.9900 . ?
C016 C021 1.540(15) . ?
C017 H01G 0.9900 . ?
C017 H01H 0.9900 . ?
C017 C01U 1.516(15) . ?
C018 C01K 1.370(14) . ?
C019 H01I 0.9900 . ?
C019 H01J 0.9900 . ?
C01A H01K 1.0000 . ?
C01B H01L 0.9900 . ?
C01B H01M 0.9900 . ?
C01B C021 1.513(19) . ?
C01B C025 1.497(16) . ?
C01C H01N 0.9900 . ?
C01C H01O 0.9900 . ?
C01C C01F 1.518(14) . ?
C01C C01M 1.483(15) . ?
C01D H01P 0.9900 . ?
C01D H01Q 0.9900 . ?
C01D C01H 1.542(13) . ?
C01D C024 1.510(15) . ?
C01E H01R 0.9900 . ?
C01E H01S 0.9900 . ?
C01E C01F 1.523(12) . ?
C01E C01G 1.541(12) . ?
C01F H01T 0.9900 . ?
C01F H01U 0.9900 . ?
C01G H01V 1.0000 . ?
C01H H01W 1.0000 . ?
C01H C01I 1.505(17) . ?
C01I H01X 0.9900 . ?
C01I H01Y 0.9900 . ?
C01I C028 1.534(17) . ?
C01J H01Z 0.9900 . ?
C01J H 0.9900 . ?
C01J C023 1.527(17) . ?
C01K H01 0.9500 . ?
C01K C01N 1.384(14) . ?
C01L H1 0.9900 . ?
C01L HA 0.9900 . ?
C01L C01X 1.540(12) . ?
C01M H2 0.9900 . ?
C01M HB 0.9900 . ?
C01N C01Z 1.527(13) . ?
C01O C01R 1.373(13) . ?
C01O C01V 1.512(13) . ?
C01P H3 0.9900 . ?
C01P HC 0.9900 . ?
C01Q C01S 1.530(13) . ?
C01R H4 0.9500 . ?
C01R C01Y 1.401(13) . ?
F01T C01V 1.460(19) . ?
C01U H5 0.9900 . ?
C01U HD 0.9900 . ?
C01U C01X 1.509(18) . ?
C01W H6 0.9900 . ?
C01W HE 0.9900 . ?
C01W C022 1.50(2) . ?
C01X H7 0.9900 . ?
C01X HF 0.9900 . ?
C01Y C020 1.547(13) . ?
C021 H02A 0.9900 . ?
C021 H02B 0.9900 . ?
C022 H02C 0.9900 . ?
C022 H02D 0.9900 . ?
C022 C023 1.488(19) . ?
C023 H02E 0.9900 . ?
C023 H02F 0.9900 . ?
C024 H02G 0.9900 . ?
C024 H02H 0.9900 . ?
C024 C026 1.51(2) . ?
C025 H02I 0.9900 . ?
C025 H02J 0.9900 . ?
C025 C027 1.524(14) . ?
C026 H02K 0.9900 . ?
C026 H02L 0.9900 . ?
C026 C028 1.49(2) . ?
C027 H02M 0.9900 . ?
C027 H02N 0.9900 . ?
C028 H02O 0.9900 . ?
C028 H02P 0.9900 . ?

loop_
_geom_torsion_atom_site_label_1
_geom_torsion_atom_site_label_2
_geom_torsion_atom_site_label_3
_geom_torsion_atom_site_label_4
_geom_torsion
_geom_torsion_site_symmetry_1
_geom_torsion_site_symmetry_2
_geom_torsion_site_symmetry_3
_geom_torsion_site_symmetry_4
_geom_torsion_publ_flag
Gd01 O005 C00Y C00E 163.0(6) . . . . ?
Gd01 O005 C00Y C00V -15.9(14) . . . . ?
Gd01 O007 C018 C00S -171.0(6) . . . . ?
Gd01 O007 C018 C01K 10.2(15) . . . . ?
Gd01 O008 C01S C00V 9.8(16) . . . . ?
Gd01 O008 C01S C01Q -169.9(7) . . . . ?
Gd01 O009 C01O C01R 18.9(16) . . . . ?
Gd01 O009 C01O C01V -161.8(8) . . . . ?
Gd01 O00B C01Y C01R -23.6(15) . . . . ?
Gd01 O00B C01Y C020 158.7(7) . . . . ?
Gd01 O00H C01N C01K -12.8(16) . . . . ?
Gd01 O00H C01N C01Z 171.0(6) . . . . ?
P002 C00T C01L C01X -171.8(7) . . . . ?
P003 C00Z C010 C01W -174.9(8) . . . . ?
P003 C00Z C01J C023 173.8(7) . . . . ?
P003 C015 C016 C021 173.0(8) . . . . ?
P003 C015 C027 C025 -170.3(8) . . . . ?
P003 C01H C01I C028 -178.4(9) . . . . ?
O004 P003 C00Z C010 29.7(7) . . . . ?
O004 P003 C00Z C01J 158.6(6) . . . . ?
O004 P003 C015 C016 -173.7(7) . . . . ?
O004 P003 C015 C027 58.7(8) . . . . ?
O004 P003 C01H C01D -56.2(9) . . . . ?
O004 P003 C01H C01I 65.6(8) . . . . ?
F006 C00S C018 O007 179.7(9) . . . . ?
F006 C00S C018 C01K -1.4(13) . . . . ?
O007 C018 C01K C01N 4.4(16) . . . . ?
O009 C01O C01R C01Y 0.8(17) . . . . ?
O009 C01O C01V F00D -165.5(12) . . . . ?
O009 C01O C01V F00U -14.0(19) . . . . ?
O009 C01O C01V F01T 88.8(11) . . . . ?
F00A C00E C00Y O005 -91.1(11) . . . . ?
F00A C00E C00Y C00V 87.9(12) . . . . ?
O00B C01Y C020 F00R 53.5(12) . . . . ?
O00B C01Y C020 F00X -59.9(12) . . . . ?
O00B C01Y C020 F014 -178.5(13) . . . . ?
O00C P002 C00T C00Q -169.3(6) . . . . ?
O00C P002 C00T C01L 60.7(7) . . . . ?
O00C P002 C01A C00I -60.3(6) . . . . ?
O00C P002 C01A C00L 61.6(6) . . . . ?
O00C P002 C01G C00N 28.9(7) . . . . ?
O00C P002 C01G C01E 156.3(5) . . . . ?
F00F C00S C018 O007 -62.2(11) . . . . ?
F00F C00S C018 C01K 116.7(11) . . . . ?
O00H C01N C01Z F00G -44.7(13) . . . . ?
O00H C01N C01Z F00M 74.9(12) . . . . ?
O00H C01N C01Z F012 -165.3(9) . . . . ?
F00J C01Q C01S O008 -73.6(12) . . . . ?
F00J C01Q C01S C00V 106.6(11) . . . . ?
F00K C00E C00Y O005 30.3(12) . . . . ?
F00K C00E C00Y C00V -150.7(10) . . . . ?
F00O C00E C00Y O005 150.5(9) . . . . ?
F00O C00E C00Y C00V -30.5(12) . . . . ?
F00P C00S C018 O007 58.8(13) . . . . ?
F00P C00S C018 C01K -122.3(11) . . . . ?
C00Q C00T C01L C01X 56.3(10) . . . . ?
C00Q C017 C01U C01X -55.4(12) . . . . ?
C00S C018 C01K C01N -174.3(9) . . . . ?
C00T P002 C01A C00I -177.7(6) . . . . ?
C00T P002 C01A C00L -55.8(6) . . . . ?
C00T P002 C01G C00N 148.4(6) . . . . ?
C00T P002 C01G C01E -84.2(6) . . . . ?
C00T C00Q C017 C01U 55.7(10) . . . . ?
C00T C01L C01X C01U -55.0(11) . . . . ?
F00W C01Q C01S O008 170.2(11) . . . . ?
F00W C01Q C01S C00V -9.6(17) . . . . ?
C00Y C00V C01S O008 4.8(17) . . . . ?
C00Y C00V C01S C01Q -175.4(10) . . . . ?
C00Z P003 O004 Gd01 94.4(10) . . . . ?
C00Z P003 C015 C016 65.7(9) . . . . ?
C00Z P003 C015 C027 -61.8(8) . . . . ?
C00Z P003 C01H C01D 65.8(8) . . . . ?
C00Z P003 C01H C01I -172.4(7) . . . . ?
C00Z C010 C01W C022 -52.3(12) . . . . ?
C00Z C01J C023 C022 59.0(12) . . . . ?
C010 C00Z C01J C023 -56.6(10) . . . . ?
C010 C01W C022 C023 54.9(14) . . . . ?
F011 C01Q C01S O008 44.5(15) . . . . ?
F011 C01Q C01S C00V -135.2(12) . . . . ?
C015 P003 O004 Gd01 -25.9(10) . . . . ?
C015 P003 C00Z C010 150.2(7) . . . . ?
C015 P003 C00Z C01J -80.9(7) . . . . ?
C015 P003 C01H C01D -175.8(8) . . . . ?
C015 P003 C01H C01I -53.9(8) . . . . ?
C015 C016 C021 C01B 56.1(14) . . . . ?
C016 C015 C027 C025 58.9(11) . . . . ?
C017 C00Q C00T P002 172.8(6) . . . . ?
C017 C00Q C00T C01L -57.4(9) . . . . ?
C017 C01U C01X C01L 55.1(11) . . . . ?
C018 C01K C01N O00H -3.5(16) . . . . ?
C018 C01K C01N C01Z 172.5(9) . . . . ?
C019 C00I C01A P002 175.4(6) . . . . ?
C019 C00I C01A C00L 54.4(9) . . . . ?
C019 C013 C01P C00L -55.9(10) . . . . ?
C01A P002 C00T C00Q -50.8(7) . . . . ?
C01A P002 C00T C01L 179.2(6) . . . . ?
C01A P002 C01G C00N -93.5(6) . . . . ?
C01A P002 C01G C01E 33.8(7) . . . . ?
C01A C00I C019 C013 -56.2(10) . . . . ?
C01A C00L C01P C013 55.4(10) . . . . ?
C01B C025 C027 C015 -58.0(14) . . . . ?
C01D C01H C01I C028 -55.3(13) . . . . ?
C01D C024 C026 C028 55.3(15) . . . . ?
C01F C01C C01M C00N 55.5(10) . . . . ?
C01F C01E C01G P002 178.2(6) . . . . ?
C01F C01E C01G C00N -54.7(9) . . . . ?
C01G P002 C00T C00Q 69.6(7) . . . . ?
C01G P002 C00T C01L -60.5(7) . . . . ?
C01G P002 C01A C00I 62.7(6) . . . . ?
C01G P002 C01A C00L -175.4(5) . . . . ?
C01G C00N C01M C01C -55.2(10) . . . . ?
C01G C01E C01F C01C 54.4(10) . . . . ?
C01H P003 O004 Gd01 -143.5(9) . . . . ?
C01H P003 C00Z C010 -93.2(7) . . . . ?
C01H P003 C00Z C01J 35.7(8) . . . . ?
C01H P003 C015 C016 -53.1(9) . . . . ?
C01H P003 C015 C027 179.3(7) . . . . ?
C01H C01D C024 C026 -56.8(14) . . . . ?
C01H C01I C028 C026 55.9(19) . . . . ?
C01J C00Z C010 C01W 53.4(11) . . . . ?
C01K C01N C01Z F00G 138.9(10) . . . . ?
C01K C01N C01Z F00M -101.5(12) . . . . ?
C01K C01N C01Z F012 18.3(14) . . . . ?
C01M C00N C01G P002 -177.1(6) . . . . ?
C01M C00N C01G C01E 54.3(9) . . . . ?
C01M C01C C01F C01E -55.3(10) . . . . ?
C01O C01R C01Y O00B 1.9(17) . . . . ?
C01O C01R C01Y C020 179.6(9) . . . . ?
C01P C00L C01A P002 -176.7(5) . . . . ?
C01P C00L C01A C00I -54.1(9) . . . . ?
C01P C013 C019 C00I 56.2(10) . . . . ?
C01R C01O C01V F00D 13.8(18) . . . . ?
C01R C01O C01V F00U 165.3(13) . . . . ?
C01R C01O C01V F01T -91.9(12) . . . . ?
C01R C01Y C020 F00R -124.6(10) . . . . ?
C01R C01Y C020 F00X 122.1(10) . . . . ?
C01R C01Y C020 F014 3.5(16) . . . . ?
C01S C00V C00Y O005 -1.1(16) . . . . ?
C01S C00V C00Y C00E -180.0(9) . . . . ?
C01V C01O C01R C01Y -178.4(10) . . . . ?
C01W C022 C023 C01J -58.2(15) . . . . ?
C021 C01B C025 C027 55.9(15) . . . . ?
C024 C01D C01H P003 179.5(9) . . . . ?
C024 C01D C01H C01I 57.4(13) . . . . ?
C024 C026 C028 C01I -55(2) . . . . ?
C025 C01B C021 C016 -54.4(15) . . . . ?
C027 C015 C016 C021 -58.4(12) . . . . ?

loop_
_exptl_oxdiff_crystal_face_indexfrac_h
_exptl_oxdiff_crystal_face_indexfrac_k
_exptl_oxdiff_crystal_face_indexfrac_l
_exptl_oxdiff_crystal_face_x
_exptl_oxdiff_crystal_face_y
_exptl_oxdiff_crystal_face_z
16.9457 8.9426 16.1975 -0.2011 -0.0733 0.9768
17.3562 -5.2956 -16.9584 0.9288 0.3391 0.1496
-19.2238 4.3274 15.2137 -0.9080 -0.3315 -0.2562
11.5055 -18.4250 13.5810 0.3067 -0.8403 0.4471
-15.9574 -9.1736 -17.0077 0.2487 0.0908 -0.9643
-2.9103 -10.0114 -22.4585 0.7000 0.2556 -0.6668
23.1638 -1.4014 -9.4776 0.7946 0.2901 0.5333
-11.1802 18.7588 -13.4436 -0.3096 0.8480 -0.4302
4.3076 25.6374 -4.3743 -0.3238 0.8867 0.3301
